data_8107082
loop_
_publ_author_name
'Yao, Li-Ping'
'Zhao, Yan'
'Zhang, Rui'

_publ_section_title
;
 Crystal structure of aqua
 (5,5&#x2032;-dicarboxy-(1,1&#x2032;-biphenyl)-2,3&#x2032;-dicarboxylato-\kO)
 bis(1,10-phenanthroline-\k2 N,N&#x2032;)cadmium monohydrate,
 C40H28CdN4O10
;
_journal_issue 4
_journal_name_full 'Zeitschrift f\"ur Kristallographie - New Crystal Structures'
_journal_page_first 1017
_journal_page_last 1019
_journal_paper_doi 10.1515/ncrs-2016-0030
_journal_volume 231
_journal_year 2016
_chemical_formula_sum 'C40 H27 Cd N4 O9.5'
_chemical_formula_weight 828.05
_space_group_crystal_system monoclinic
_space_group_IT_number 14
_space_group_name_Hall '-P 2ybc'
_space_group_name_H-M_alt 'P 1 21/c 1'
_atom_sites_solution_hydrogens mixed
_cell_angle_alpha 90
_cell_angle_beta 90.5280(10)
_cell_angle_gamma 90
_cell_formula_units_Z 4
_cell_length_a 9.5953(8)
_cell_length_b 22.1448(17)
_cell_length_c 16.3937(13)
_cell_measurement_temperature 296(2)
_cell_volume 3483.3(5)
_computing_cell_refinement 'Bruker SMART'
_computing_data_collection 'Bruker SMART'
_computing_data_reduction 'Bruker SMART'
_computing_molecular_graphics 'Bruker SHELXTL'
_computing_publication_material 'Bruker SHELXTL'
_computing_structure_refinement 'SHELXL-2014/7 (Sheldrick, 2014)'
_diffrn_ambient_temperature 296(2)
_diffrn_measured_fraction_theta_full 0.999
_diffrn_measured_fraction_theta_max 0.999
_diffrn_measurement_device_type 'CCD area detector'
_diffrn_measurement_method 'phi and omega scans'
_diffrn_radiation_type MoK\a
_diffrn_radiation_wavelength 0.71073
_diffrn_reflns_av_R_equivalents 0.0541
_diffrn_reflns_av_unetI/netI 0.0690
_diffrn_reflns_Laue_measured_fraction_full 0.999
_diffrn_reflns_Laue_measured_fraction_max 0.999
_diffrn_reflns_limit_h_max 10
_diffrn_reflns_limit_h_min -11
_diffrn_reflns_limit_k_max 13
_diffrn_reflns_limit_k_min -26
_diffrn_reflns_limit_l_max 19
_diffrn_reflns_limit_l_min -18
_diffrn_reflns_number 18465
_diffrn_reflns_point_group_measured_fraction_full 0.999
_diffrn_reflns_point_group_measured_fraction_max 0.999
_diffrn_reflns_theta_full 25.242
_diffrn_reflns_theta_max 25.500
_diffrn_reflns_theta_min 1.546
_diffrn_source 'fine-focus sealed tube'
_exptl_absorpt_coefficient_mu 0.694
_exptl_crystal_colour colourless
_exptl_crystal_density_diffrn 1.579
_exptl_crystal_description block
_exptl_crystal_F_000 1676
_exptl_crystal_size_max 0.410
_exptl_crystal_size_mid 0.350
_exptl_crystal_size_min 0.280
_refine_diff_density_max 0.950
_refine_diff_density_min -0.638
_refine_diff_density_rms 0.096
_refine_ls_extinction_coef .
_refine_ls_extinction_method none
_refine_ls_goodness_of_fit_ref 1.270
_refine_ls_hydrogen_treatment constr
_refine_ls_matrix_type full
_refine_ls_number_parameters 498
_refine_ls_number_reflns 6493
_refine_ls_number_restraints 501
_refine_ls_restrained_S_all 1.320
_refine_ls_R_factor_all 0.0924
_refine_ls_R_factor_gt 0.0568
_refine_ls_shift/su_max 0.001
_refine_ls_shift/su_mean 0.000
_refine_ls_structure_factor_coef Fsqd
_refine_ls_weighting_details 'w=1/[\s^2^(Fo^2^)+(0.0400P)^2^+2.0000P] where P=(Fo^2^+2Fc^2^)/3'
_refine_ls_weighting_scheme calc
_refine_ls_wR_factor_gt 0.1179
_refine_ls_wR_factor_ref 0.1343
_reflns_Friedel_coverage 0.000
_reflns_Friedel_fraction_full .
_reflns_Friedel_fraction_max .
_reflns_number_gt 4369
_reflns_number_total 6493
_reflns_threshold_expression 'I > 2\s(I)'
_cod_data_source_file suppl_ncrs-2016-0030_suppl.cif
_cod_data_source_block A
_cod_original_sg_symbol_H-M 'P 21/c'
_cod_original_formula_sum 'C40 H27 Cd N4 O9.50'
_cod_database_code 8107082
_shelx_space_group_comment
;
The symmetry employed for this shelxl refinement is uniquely defined
by the following loop, which should always be used as a source of
symmetry information in preference to the above space-group names.
They are only intended as comments.
;
_shelx_estimated_absorpt_t_min 0.764
_shelx_estimated_absorpt_t_max 0.829

loop_
_space_group_symop_operation_xyz
'x, y, z'
'-x, y+1/2, -z+1/2'
'-x, -y, -z'
'x, -y-1/2, z-1/2'

loop_
_atom_site_label
_atom_site_type_symbol
_atom_site_fract_x
_atom_site_fract_y
_atom_site_fract_z
_atom_site_U_iso_or_equiv
_atom_site_adp_type
_atom_site_occupancy
_atom_site_site_symmetry_order
_atom_site_calc_flag
_atom_site_refinement_flags_posn
_atom_site_refinement_flags_adp
_atom_site_refinement_flags_occupancy
_atom_site_disorder_assembly
_atom_site_disorder_group
Cd1 Cd 0.23992(4) 0.48209(2) 0.74525(2) 0.03735(15) Uani 1 1 d . U . . .
N1 N 0.3198(5) 0.5223(2) 0.6213(3) 0.0436(10) Uani 1 1 d . U . . .
N2 N 0.1392(5) 0.4284(2) 0.6377(3) 0.0465(11) Uani 1 1 d . U . . .
N3 N 0.3735(5) 0.5470(2) 0.8279(3) 0.0471(11) Uani 1 1 d . U . . .
N4 N 0.4531(5) 0.4356(2) 0.7736(3) 0.0491(11) Uani 1 1 d . U . . .
O1 O 0.3367(12) 0.7851(5) 0.8975(7) 0.124(5) Uani 0.5 1 d . . P . .
H7W H 0.3542 0.7769 0.9472 0.186 Uiso 0.5 1 d R U P . .
H8W H 0.4124 0.7746 0.8750 0.186 Uiso 0.5 1 d R U P . .
O2 O 0.1386(4) 0.40846(17) 0.8310(2) 0.0516(10) Uani 1 1 d . U . . .
H3W H 0.1816 0.3793 0.8615 0.077 Uiso 1 1 d R U . . .
H4W H 0.1212 0.4379 0.8602 0.077 Uiso 1 1 d R U . . .
O3 O 0.0513(4) 0.54085(16) 0.7680(2) 0.0400(9) Uani 1 1 d . U . . .
O4 O 0.0715(4) 0.51286(17) 0.8986(2) 0.0474(10) Uani 1 1 d . U . . .
O5 O -0.4027(4) 0.66586(17) 0.7474(2) 0.0417(10) Uani 1 1 d . U . . .
H5 H -0.4670 0.6827 0.7232 0.062 Uiso 1 1 calc R U . . .
O6 O -0.4059(4) 0.74920(18) 0.8230(2) 0.0532(12) Uani 1 1 d . U . . .
O7 O -0.3501(3) 0.77245(16) 1.0801(2) 0.0427(10) Uani 1 1 d . U . . .
O8 O -0.3142(3) 0.67511(16) 1.1015(2) 0.0386(9) Uani 1 1 d . U . . .
O9 O 0.3962(4) 0.75438(19) 1.0698(2) 0.0457(10) Uani 1 1 d . U . . .
H9A H 0.4783 0.7607 1.0813 0.069 Uiso 1 1 calc R U . . .
O10 O 0.3598(4) 0.79898(18) 1.1896(2) 0.0465(10) Uani 1 1 d . U . . .
C1 C 0.3310(7) 0.6015(3) 0.8539(4) 0.0656(17) Uani 1 1 d . U . . .
H1 H 0.2538 0.6194 0.8292 0.079 Uiso 1 1 calc R U . . .
C2 C 0.4002(9) 0.6321(4) 0.9172(4) 0.082(2) Uani 1 1 d . U . . .
H2 H 0.3685 0.6695 0.9348 0.099 Uiso 1 1 calc R U . . .
C3 C 0.5088(9) 0.6076(4) 0.9509(5) 0.0800(19) Uani 1 1 d . U . . .
H3 H 0.5511 0.6276 0.9944 0.096 Uiso 1 1 calc R U . . .
C4 C 0.5660(8) 0.5528(4) 0.9253(4) 0.0687(16) Uani 1 1 d . U . . .
C5 C 0.4882(6) 0.5222(3) 0.8609(3) 0.0502(12) Uani 1 1 d . U . . .
C6 C 0.6872(9) 0.5243(4) 0.9529(5) 0.094(2) Uani 1 1 d . U . . .
H6 H 0.7357 0.5420 0.9960 0.113 Uiso 1 1 calc R U . . .
C7 C 0.7375(9) 0.4746(4) 0.9224(5) 0.088(2) Uani 1 1 d . U . . .
H7A H 0.8224 0.4599 0.9418 0.106 Uiso 1 1 calc R U . . .
C8 C 0.6643(8) 0.4416(4) 0.8592(5) 0.0796(18) Uani 1 1 d . U . . .
C9 C 0.7032(10) 0.3891(4) 0.8229(6) 0.100(2) Uani 1 1 d . U . . .
H9 H 0.7889 0.3730 0.8383 0.120 Uiso 1 1 calc R U . . .
C10 C 0.6292(9) 0.3586(4) 0.7672(6) 0.093(2) Uani 1 1 d . U . . .
H10 H 0.6627 0.3231 0.7443 0.112 Uiso 1 1 calc R U . . .
C11 C 0.4965(8) 0.3829(3) 0.7442(5) 0.0695(17) Uani 1 1 d . U . . .
H11 H 0.4396 0.3615 0.7081 0.083 Uiso 1 1 calc R U . . .
C12 C 0.5347(7) 0.4647(3) 0.8304(4) 0.0524(13) Uani 1 1 d . U . . .
C13 C 0.4111(7) 0.5655(3) 0.6122(4) 0.0551(15) Uani 1 1 d . U . . .
H13 H 0.4534 0.5814 0.6588 0.066 Uiso 1 1 calc R U . . .
C14 C 0.4489(8) 0.5893(3) 0.5369(5) 0.0735(19) Uani 1 1 d . U . . .
H14 H 0.5169 0.6191 0.5329 0.088 Uiso 1 1 calc R U . . .
C15 C 0.3833(8) 0.5676(3) 0.4704(5) 0.0747(19) Uani 1 1 d . U . . .
H15 H 0.4037 0.5842 0.4198 0.090 Uiso 1 1 calc R U . . .
C16 C 0.2872(8) 0.5217(3) 0.4742(4) 0.0618(15) Uani 1 1 d . U . . .
C17 C 0.2567(6) 0.4992(3) 0.5531(3) 0.0444(12) Uani 1 1 d . U . . .
C18 C 0.2112(9) 0.4956(4) 0.4061(4) 0.0731(18) Uani 1 1 d . U . . .
H18 H 0.2258 0.5108 0.3540 0.088 Uiso 1 1 calc R U . . .
C19 C 0.1236(9) 0.4518(4) 0.4154(4) 0.078(2) Uani 1 1 d . U . . .
H19 H 0.0787 0.4364 0.3693 0.094 Uiso 1 1 calc R U . . .
C20 C 0.0926(7) 0.4261(3) 0.4920(4) 0.0591(15) Uani 1 1 d . U . . .
C21 C 0.0001(8) 0.3795(3) 0.5061(5) 0.0732(19) Uani 1 1 d . U . . .
H21 H -0.0486 0.3627 0.4623 0.088 Uiso 1 1 calc R U . . .
C22 C -0.0211(8) 0.3580(4) 0.5808(5) 0.080(2) Uani 1 1 d . U . . .
H22 H -0.0827 0.3262 0.5886 0.096 Uiso 1 1 calc R U . . .
C23 C 0.0490(7) 0.3832(3) 0.6475(4) 0.0652(18) Uani 1 1 d . U . . .
H23 H 0.0326 0.3683 0.6995 0.078 Uiso 1 1 calc R U . . .
C24 C 0.1614(6) 0.4498(3) 0.5629(4) 0.0469(13) Uani 1 1 d . U . . .
C25 C 0.0299(5) 0.5464(2) 0.8432(3) 0.0322(11) Uani 1 1 d . U . . .
C26 C -0.0490(5) 0.6030(2) 0.8685(3) 0.0253(10) Uani 1 1 d . U . . .
C27 C -0.1603(5) 0.6252(2) 0.8229(3) 0.0254(10) Uani 1 1 d . U . . .
H27 H -0.1881 0.6059 0.7751 0.030 Uiso 1 1 calc R U . . .
C28 C -0.2303(5) 0.6768(2) 0.8494(3) 0.0238(10) Uani 1 1 d . U . . .
C29 C -0.1851(5) 0.7069(2) 0.9190(3) 0.0248(10) Uani 1 1 d . U . . .
H29 H -0.2294 0.7422 0.9352 0.030 Uiso 1 1 calc R U . . .
C30 C -0.0743(4) 0.6846(2) 0.9642(3) 0.0208(9) Uani 1 1 d . U . . .
C31 C -0.0092(5) 0.6325(2) 0.9394(3) 0.0265(10) Uani 1 1 d . U . . .
H31 H 0.0632 0.6167 0.9710 0.032 Uiso 1 1 calc R U . . .
C32 C -0.0253(4) 0.7175(2) 1.0396(3) 0.0215(9) Uani 1 1 d . U . . .
C33 C -0.1181(5) 0.7399(2) 1.0966(3) 0.0279(11) Uani 1 1 d . U . . .
C34 C -0.0667(5) 0.7724(3) 1.1626(3) 0.0400(14) Uani 1 1 d . U . . .
H34 H -0.1290 0.7881 1.2003 0.048 Uiso 1 1 calc R U . . .
C35 C 0.0726(5) 0.7821(2) 1.1740(3) 0.0379(13) Uani 1 1 d . U . . .
H35 H 0.1044 0.8034 1.2195 0.046 Uiso 1 1 calc R U . . .
C36 C 0.1663(5) 0.7602(2) 1.1177(3) 0.0240(10) Uani 1 1 d . U . . .
C37 C 0.1155(5) 0.7287(2) 1.0513(3) 0.0248(10) Uani 1 1 d . U . . .
H37 H 0.1781 0.7144 1.0129 0.030 Uiso 1 1 calc R U . . .
C38 C -0.2713(5) 0.7264(2) 1.0924(3) 0.0267(10) Uani 1 1 d . U . . .
C39 C 0.3198(5) 0.7726(2) 1.1278(3) 0.0305(11) Uani 1 1 d . U . . .
C40 C -0.3547(5) 0.7015(2) 0.8053(3) 0.0303(11) Uani 1 1 d . U . . .

loop_
_atom_site_aniso_label
_atom_site_aniso_U_11
_atom_site_aniso_U_22
_atom_site_aniso_U_33
_atom_site_aniso_U_23
_atom_site_aniso_U_13
_atom_site_aniso_U_12
Cd1 0.0353(3) 0.0409(3) 0.0357(2) -0.0059(2) -0.00636(17) 0.0028(2)
N1 0.051(3) 0.041(2) 0.0386(19) -0.0047(17) 0.0018(17) 0.0095(18)
N2 0.045(3) 0.046(2) 0.048(2) -0.0116(17) -0.0058(18) 0.0041(18)
N3 0.044(2) 0.059(2) 0.038(2) -0.0071(18) 0.0030(18) -0.0159(18)
N4 0.043(2) 0.055(3) 0.049(3) 0.0165(19) 0.0035(18) 0.0032(18)
O1 0.110(10) 0.152(11) 0.111(9) 0.059(8) 0.059(8) 0.088(9)
O2 0.057(3) 0.042(2) 0.056(2) 0.0006(18) -0.0024(19) 0.0053(18)
O3 0.043(2) 0.048(2) 0.0289(16) -0.0067(14) -0.0061(14) 0.0136(16)
O4 0.056(3) 0.047(2) 0.0392(19) -0.0018(17) -0.0106(17) 0.0208(19)
O5 0.029(2) 0.057(2) 0.039(2) -0.0081(17) -0.0195(16) 0.0112(17)
O6 0.049(3) 0.048(2) 0.062(3) -0.0087(19) -0.024(2) 0.0175(18)
O7 0.0163(18) 0.041(2) 0.071(3) -0.0024(18) -0.0001(17) 0.0007(14)
O8 0.0227(19) 0.041(2) 0.052(2) -0.0035(17) -0.0019(17) -0.0037(15)
O9 0.0112(18) 0.066(3) 0.060(2) -0.0111(19) -0.0037(16) -0.0025(17)
O10 0.024(2) 0.061(3) 0.054(2) -0.0131(18) -0.0157(16) -0.0056(17)
C1 0.058(4) 0.066(3) 0.073(4) -0.022(3) 0.017(3) -0.021(2)
C2 0.085(4) 0.093(4) 0.068(4) -0.025(3) 0.021(3) -0.044(3)
C3 0.082(4) 0.101(4) 0.057(4) -0.002(3) 0.018(3) -0.054(3)
C4 0.067(3) 0.100(4) 0.039(3) 0.020(2) 0.003(2) -0.046(3)
C5 0.042(3) 0.072(3) 0.036(3) 0.016(2) 0.0049(19) -0.024(2)
C6 0.071(4) 0.126(5) 0.085(5) 0.044(3) -0.009(3) -0.044(3)
C7 0.064(4) 0.120(5) 0.081(4) 0.059(3) -0.015(3) -0.029(3)
C8 0.051(3) 0.100(4) 0.087(4) 0.052(3) -0.003(3) -0.009(3)
C9 0.082(5) 0.105(4) 0.114(5) 0.051(3) 0.015(4) 0.005(3)
C10 0.082(4) 0.082(4) 0.116(5) 0.044(3) 0.020(3) 0.023(3)
C11 0.075(4) 0.057(3) 0.077(4) 0.019(3) 0.022(3) 0.011(3)
C12 0.043(3) 0.071(3) 0.042(3) 0.029(2) 0.005(2) -0.012(2)
C13 0.058(3) 0.047(3) 0.060(3) -0.007(2) 0.009(2) 0.005(2)
C14 0.088(5) 0.062(4) 0.071(3) 0.006(3) 0.018(3) 0.006(3)
C15 0.093(4) 0.070(4) 0.061(3) 0.007(3) 0.016(3) 0.014(3)
C16 0.076(4) 0.064(3) 0.046(2) -0.001(2) 0.008(2) 0.026(3)
C17 0.049(3) 0.044(3) 0.041(2) -0.0084(17) 0.0008(18) 0.0200(19)
C18 0.090(4) 0.083(4) 0.046(3) -0.008(3) 0.000(3) 0.028(3)
C19 0.093(5) 0.089(4) 0.053(3) -0.011(3) -0.011(3) 0.020(3)
C20 0.058(3) 0.065(3) 0.054(2) -0.020(2) -0.015(2) 0.020(2)
C21 0.074(4) 0.072(4) 0.073(3) -0.031(3) -0.011(3) 0.005(3)
C22 0.078(5) 0.079(4) 0.082(3) -0.027(3) -0.014(3) -0.016(4)
C23 0.064(4) 0.062(4) 0.069(3) -0.015(3) -0.004(3) -0.014(3)
C24 0.046(3) 0.048(3) 0.046(2) -0.0119(18) -0.0051(19) 0.017(2)
C25 0.025(2) 0.038(2) 0.034(2) -0.0062(16) -0.0078(17) 0.0022(19)
C26 0.020(2) 0.033(2) 0.023(2) 0.0013(16) -0.0005(16) -0.0012(16)
C27 0.021(2) 0.034(2) 0.021(2) -0.0006(17) -0.0011(17) -0.0029(16)
C28 0.017(2) 0.032(2) 0.023(2) 0.0041(16) -0.0012(16) -0.0027(16)
C29 0.014(2) 0.034(2) 0.026(2) -0.0001(17) -0.0011(16) 0.0013(17)
C30 0.0080(19) 0.031(2) 0.0231(19) 0.0026(15) 0.0014(15) -0.0038(15)
C31 0.018(2) 0.037(2) 0.025(2) 0.0002(17) -0.0044(17) 0.0020(17)
C32 0.0108(17) 0.028(2) 0.0256(19) 0.0012(16) -0.0052(14) 0.0026(15)
C33 0.0143(18) 0.037(3) 0.032(2) -0.0060(18) -0.0008(14) 0.0001(15)
C34 0.019(2) 0.062(4) 0.040(3) -0.023(2) 0.0023(18) -0.0047(19)
C35 0.019(2) 0.053(3) 0.042(3) -0.017(2) -0.0037(17) -0.0043(18)
C36 0.0146(18) 0.027(3) 0.030(2) 0.0004(18) -0.0062(14) -0.0015(15)
C37 0.0111(18) 0.032(3) 0.031(2) -0.0031(19) -0.0028(15) 0.0019(16)
C38 0.0146(19) 0.040(2) 0.026(2) -0.0100(19) -0.0013(16) -0.0004(15)
C39 0.014(2) 0.033(3) 0.044(2) 0.0023(19) -0.0094(16) -0.0003(17)
C40 0.023(2) 0.041(2) 0.027(2) 0.0033(18) -0.0052(18) 0.0002(17)

loop_
_atom_type_symbol
_atom_type_description
_atom_type_scat_dispersion_real
_atom_type_scat_dispersion_imag
_atom_type_scat_source
C C 0.0033 0.0016 'International Tables Vol C Tables 4.2.6.8 and 6.1.1.4'
H H 0.0000 0.0000 'International Tables Vol C Tables 4.2.6.8 and 6.1.1.4'
N N 0.0061 0.0033 'International Tables Vol C Tables 4.2.6.8 and 6.1.1.4'
O O 0.0106 0.0060 'International Tables Vol C Tables 4.2.6.8 and 6.1.1.4'
Cd Cd -0.8075 1.2024 'International Tables Vol C Tables 4.2.6.8 and 6.1.1.4'

loop_
_geom_angle_atom_site_label_1
_geom_angle_atom_site_label_2
_geom_angle_atom_site_label_3
_geom_angle
_geom_angle_site_symmetry_1
_geom_angle_site_symmetry_3
O3 Cd1 N2 95.25(15) . .
O3 Cd1 N4 157.21(16) . .
N2 Cd1 N4 106.42(18) . .
O3 Cd1 N3 89.19(16) . .
N2 Cd1 N3 165.91(17) . .
N4 Cd1 N3 71.46(19) . .
O3 Cd1 N1 101.10(14) . .
N2 Cd1 N1 71.06(17) . .
N4 Cd1 N1 92.68(16) . .
N3 Cd1 N1 94.98(17) . .
O3 Cd1 O2 87.97(14) . .
N2 Cd1 O2 85.88(16) . .
N4 Cd1 O2 86.67(15) . .
N3 Cd1 O2 107.67(15) . .
N1 Cd1 O2 155.78(15) . .
C13 N1 C17 118.2(5) . .
C13 N1 Cd1 126.9(4) . .
C17 N1 Cd1 114.9(4) . .
C24 N2 C23 119.1(5) . .
C24 N2 Cd1 116.5(4) . .
C23 N2 Cd1 123.8(4) . .
C5 N3 C1 119.3(6) . .
C5 N3 Cd1 115.1(4) . .
C1 N3 Cd1 124.6(4) . .
C11 N4 C12 118.7(6) . .
C11 N4 Cd1 126.2(5) . .
C12 N4 Cd1 114.9(4) . .
H8W O1 H7W 101.2 . .
H8W O1 H7W 101.2 . .
H7W O1 H7W 0.0 . .
H8W O1 H8W 0.0 . .
H7W O1 H8W 101.2 . .
H7W O1 H8W 101.2 . .
Cd1 O2 H3W 128.8 . .
Cd1 O2 H4W 83.6 . .
H3W O2 H4W 109.4 . .
C25 O3 Cd1 110.9(3) . .
C40 O5 H5 109.5 . .
C39 O9 H9A 109.5 . .
N3 C1 C2 121.7(8) . .
N3 C1 H1 119.2 . .
C2 C1 H1 119.2 . .
C3 C2 C1 119.3(9) . .
C3 C2 H2 120.4 . .
C1 C2 H2 120.4 . .
C2 C3 C4 123.5(8) . .
C2 C3 H3 118.2 . .
C4 C3 H3 118.2 . .
C6 C4 C3 128.7(8) . .
C6 C4 C5 116.3(8) . .
C3 C4 C5 115.0(7) . .
N3 C5 C12 118.6(6) . .
N3 C5 C4 121.1(7) . .
C12 C5 C4 120.4(7) . .
C7 C6 C4 124.7(9) . .
C7 C6 H6 117.6 . .
C4 C6 H6 117.6 . .
C6 C7 C8 121.5(9) . .
C6 C7 H7A 119.2 . .
C8 C7 H7A 119.2 . .
C9 C8 C12 113.9(9) . .
C9 C8 C7 127.8(9) . .
C12 C8 C7 118.3(9) . .
C10 C9 C8 125.9(10) . .
C10 C9 H9 117.1 . .
C8 C9 H9 117.1 . .
C9 C10 C11 117.2(9) . .
C9 C10 H10 121.4 . .
C11 C10 H10 121.4 . .
N4 C11 C10 121.0(8) . .
N4 C11 H11 119.5 . .
C10 C11 H11 119.5 . .
N4 C12 C8 123.3(7) . .
N4 C12 C5 118.3(6) . .
C8 C12 C5 118.4(7) . .
N1 C13 C14 124.0(7) . .
N1 C13 H13 118.0 . .
C14 C13 H13 118.0 . .
C15 C14 C13 117.3(8) . .
C15 C14 H14 121.3 . .
C13 C14 H14 121.3 . .
C14 C15 C16 122.6(7) . .
C14 C15 H15 118.7 . .
C16 C15 H15 118.7 . .
C15 C16 C17 116.5(7) . .
C15 C16 C18 126.4(7) . .
C17 C16 C18 117.1(7) . .
N1 C17 C16 121.4(6) . .
N1 C17 C24 118.1(5) . .
C16 C17 C24 120.5(6) . .
C19 C18 C16 122.1(7) . .
C19 C18 H18 119.0 . .
C16 C18 H18 119.0 . .
C18 C19 C20 123.3(7) . .
C18 C19 H19 118.3 . .
C20 C19 H19 118.3 . .
C21 C20 C19 126.1(7) . .
C21 C20 C24 115.5(7) . .
C19 C20 C24 118.4(7) . .
C22 C21 C20 121.6(7) . .
C22 C21 H21 119.2 . .
C20 C21 H21 119.2 . .
C21 C22 C23 120.2(8) . .
C21 C22 H22 119.9 . .
C23 C22 H22 119.9 . .
N2 C23 C22 121.0(7) . .
N2 C23 H23 119.5 . .
C22 C23 H23 119.5 . .
N2 C24 C20 122.7(6) . .
N2 C24 C17 118.8(5) . .
C20 C24 C17 118.5(6) . .
O4 C25 O3 127.4(5) . .
O4 C25 C26 116.9(5) . .
O3 C25 C26 115.7(4) . .
C31 C26 C27 119.3(5) . .
C31 C26 C25 118.9(4) . .
C27 C26 C25 121.8(4) . .
C26 C27 C28 119.5(4) . .
C26 C27 H27 120.2 . .
C28 C27 H27 120.2 . .
C29 C28 C27 120.1(4) . .
C29 C28 C40 117.7(4) . .
C27 C28 C40 122.2(4) . .
C30 C29 C28 120.1(5) . .
C30 C29 H29 119.9 . .
C28 C29 H29 119.9 . .
C31 C30 C29 119.5(4) . .
C31 C30 C32 120.6(4) . .
C29 C30 C32 120.0(4) . .
C30 C31 C26 121.4(4) . .
C30 C31 H31 119.3 . .
C26 C31 H31 119.3 . .
C37 C32 C33 118.2(4) . .
C37 C32 C30 119.8(4) . .
C33 C32 C30 121.9(4) . .
C34 C33 C32 119.1(4) . .
C34 C33 C38 118.7(4) . .
C32 C33 C38 122.1(4) . .
C35 C34 C33 122.0(5) . .
C35 C34 H34 119.0 . .
C33 C34 H34 119.0 . .
C34 C35 C36 119.7(5) . .
C34 C35 H35 120.1 . .
C36 C35 H35 120.1 . .
C37 C36 C35 118.5(4) . .
C37 C36 C39 121.1(4) . .
C35 C36 C39 120.3(4) . .
C36 C37 C32 122.5(5) . .
C36 C37 H37 118.7 . .
C32 C37 H37 118.7 . .
O8 C38 O7 124.1(5) . .
O8 C38 C33 120.8(5) . .
O7 C38 C33 115.2(5) . .
O10 C39 O9 126.1(5) . .
O10 C39 C36 118.4(5) . .
O9 C39 C36 115.5(4) . .
O6 C40 O5 124.1(5) . .
O6 C40 C28 122.1(5) . .
O5 C40 C28 113.8(5) . .

loop_
_geom_bond_atom_site_label_1
_geom_bond_atom_site_label_2
_geom_bond_distance
_geom_bond_site_symmetry_2
Cd1 O3 2.263(4) .
Cd1 N2 2.329(5) .
Cd1 N4 2.333(5) .
Cd1 N3 2.347(5) .
Cd1 N1 2.353(5) .
Cd1 O2 2.367(4) .
N1 C13 1.308(7) .
N1 C17 1.366(7) .
N2 C24 1.333(7) .
N2 C23 1.334(8) .
N3 C5 1.339(8) .
N3 C1 1.345(8) .
N4 C11 1.331(8) .
N4 C12 1.372(8) .
O1 H8W 0.8498 .
O1 H7W 0.8505 .
O1 H7W 0.8505 .
O1 H8W 0.8498 .
O2 H3W 0.9137 .
O2 H4W 0.8270 .
O3 C25 1.257(6) .
O4 C25 1.237(6) .
O5 C40 1.315(6) .
O5 H5 0.8200 .
O6 C40 1.202(6) .
O7 C38 1.284(6) .
O8 C38 1.219(6) .
O9 C39 1.272(6) .
O9 H9A 0.8200 .
O10 C39 1.228(6) .
C1 C2 1.400(9) .
C1 H1 0.9300 .
C2 C3 1.293(11) .
C2 H2 0.9300 .
C3 C4 1.397(11) .
C3 H3 0.9300 .
C4 C6 1.396(11) .
C4 C5 1.456(9) .
C5 C12 1.441(9) .
C6 C7 1.303(11) .
C6 H6 0.9300 .
C7 C8 1.444(11) .
C7 H7A 0.9300 .
C8 C9 1.360(11) .
C8 C12 1.421(9) .
C9 C10 1.335(12) .
C9 H9 0.9300 .
C10 C11 1.430(10) .
C10 H10 0.9300 .
C11 H11 0.9300 .
C13 C14 1.393(9) .
C13 H13 0.9300 .
C14 C15 1.344(10) .
C14 H14 0.9300 .
C15 C16 1.373(10) .
C15 H15 0.9300 .
C16 C17 1.419(8) .
C16 C18 1.449(10) .
C17 C24 1.436(8) .
C18 C19 1.294(10) .
C18 H18 0.9300 .
C19 C20 1.413(10) .
C19 H19 0.9300 .
C20 C21 1.382(10) .
C20 C24 1.431(8) .
C21 C22 1.331(9) .
C21 H21 0.9300 .
C22 C23 1.394(9) .
C22 H22 0.9300 .
C23 H23 0.9300 .
C25 C26 1.524(7) .
C26 C31 1.384(6) .
C26 C27 1.388(6) .
C27 C28 1.397(6) .
C27 H27 0.9300 .
C28 C29 1.387(6) .
C28 C40 1.493(6) .
C29 C30 1.382(6) .
C29 H29 0.9300 .
C30 C31 1.375(6) .
C30 C32 1.506(6) .
C31 H31 0.9300 .
C32 C37 1.385(6) .
C32 C33 1.389(6) .
C33 C34 1.386(6) .
C33 C38 1.501(6) .
C34 C35 1.366(7) .
C34 H34 0.9300 .
C35 C36 1.382(7) .
C35 H35 0.9300 .
C36 C37 1.379(6) .
C36 C39 1.505(6) .
C37 H37 0.9300 .

loop_
_geom_hbond_atom_site_label_D
_geom_hbond_atom_site_label_H
_geom_hbond_atom_site_label_A
_geom_hbond_distance_DH
_geom_hbond_distance_HA
_geom_hbond_distance_DA
_geom_hbond_angle_DHA
_geom_hbond_site_symmetry_A
O9 H9A O7 0.82 1.67 2.471(5) 166.0 1_655
O5 H5 O10 0.82 1.79 2.580(5) 160.5 4_475
O2 H4W O4 0.83 1.84 2.646(5) 164.5 .
O2 H3W O8 0.91 1.85 2.731(5) 161.0 3_567
O1 H8W O6 0.85 2.03 2.877(10) 179.3 1_655
O1 H7W O9 0.85 2.11 2.956(12) 178.6 .

loop_
_geom_torsion_atom_site_label_1
_geom_torsion_atom_site_label_2
_geom_torsion_atom_site_label_3
_geom_torsion_atom_site_label_4
_geom_torsion
_geom_torsion_site_symmetry_1
_geom_torsion_site_symmetry_2
_geom_torsion_site_symmetry_3
_geom_torsion_site_symmetry_4
C5 N3 C1 C2 -2.9(9) . . . .
Cd1 N3 C1 C2 165.3(5) . . . .
N3 C1 C2 C3 0.9(11) . . . .
C1 C2 C3 C4 2.9(12) . . . .
C2 C3 C4 C6 175.1(7) . . . .
C2 C3 C4 C5 -4.3(10) . . . .
C1 N3 C5 C12 -178.0(5) . . . .
Cd1 N3 C5 C12 12.8(6) . . . .
C1 N3 C5 C4 1.3(8) . . . .
Cd1 N3 C5 C4 -168.0(4) . . . .
C6 C4 C5 N3 -177.3(6) . . . .
C3 C4 C5 N3 2.1(8) . . . .
C6 C4 C5 C12 1.9(8) . . . .
C3 C4 C5 C12 -178.6(6) . . . .
C3 C4 C6 C7 -176.0(8) . . . .
C5 C4 C6 C7 3.4(11) . . . .
C4 C6 C7 C8 -4.4(13) . . . .
C6 C7 C8 C9 -179.0(8) . . . .
C6 C7 C8 C12 -0.1(11) . . . .
C12 C8 C9 C10 -2.2(12) . . . .
C7 C8 C9 C10 176.7(8) . . . .
C8 C9 C10 C11 -0.8(13) . . . .
C12 N4 C11 C10 -3.9(9) . . . .
Cd1 N4 C11 C10 -179.1(5) . . . .
C9 C10 C11 N4 4.1(11) . . . .
C11 N4 C12 C8 0.6(9) . . . .
Cd1 N4 C12 C8 176.3(5) . . . .
C11 N4 C12 C5 178.9(5) . . . .
Cd1 N4 C12 C5 -5.4(6) . . . .
C9 C8 C12 N4 2.4(10) . . . .
C7 C8 C12 N4 -176.7(6) . . . .
C9 C8 C12 C5 -175.9(6) . . . .
C7 C8 C12 C5 5.0(9) . . . .
N3 C5 C12 N4 -5.0(8) . . . .
C4 C5 C12 N4 175.7(5) . . . .
N3 C5 C12 C8 173.3(5) . . . .
C4 C5 C12 C8 -5.9(8) . . . .
C17 N1 C13 C14 -0.5(9) . . . .
Cd1 N1 C13 C14 -176.7(5) . . . .
N1 C13 C14 C15 2.4(11) . . . .
C13 C14 C15 C16 -3.1(11) . . . .
C14 C15 C16 C17 1.9(11) . . . .
C14 C15 C16 C18 179.8(7) . . . .
C13 N1 C17 C16 -0.8(8) . . . .
Cd1 N1 C17 C16 175.8(4) . . . .
C13 N1 C17 C24 177.1(5) . . . .
Cd1 N1 C17 C24 -6.3(6) . . . .
C15 C16 C17 N1 0.1(9) . . . .
C18 C16 C17 N1 -178.0(6) . . . .
C15 C16 C17 C24 -177.7(6) . . . .
C18 C16 C17 C24 4.2(9) . . . .
C15 C16 C18 C19 179.1(8) . . . .
C17 C16 C18 C19 -3.0(11) . . . .
C16 C18 C19 C20 0.9(13) . . . .
C18 C19 C20 C21 179.8(8) . . . .
C18 C19 C20 C24 0.1(11) . . . .
C19 C20 C21 C22 179.5(7) . . . .
C24 C20 C21 C22 -0.9(11) . . . .
C20 C21 C22 C23 1.1(12) . . . .
C24 N2 C23 C22 0.4(10) . . . .
Cd1 N2 C23 C22 171.7(5) . . . .
C21 C22 C23 N2 -0.8(12) . . . .
C23 N2 C24 C20 -0.2(9) . . . .
Cd1 N2 C24 C20 -172.2(4) . . . .
C23 N2 C24 C17 178.8(6) . . . .
Cd1 N2 C24 C17 6.9(7) . . . .
C21 C20 C24 N2 0.5(9) . . . .
C19 C20 C24 N2 -179.9(6) . . . .
C21 C20 C24 C17 -178.6(6) . . . .
C19 C20 C24 C17 1.1(9) . . . .
N1 C17 C24 N2 -0.3(8) . . . .
C16 C17 C24 N2 177.6(5) . . . .
N1 C17 C24 C20 178.8(5) . . . .
C16 C17 C24 C20 -3.3(9) . . . .
Cd1 O3 C25 O4 -21.0(7) . . . .
Cd1 O3 C25 C26 155.1(3) . . . .
O4 C25 C26 C31 35.4(7) . . . .
O3 C25 C26 C31 -141.1(5) . . . .
O4 C25 C26 C27 -143.8(5) . . . .
O3 C25 C26 C27 39.7(7) . . . .
C31 C26 C27 C28 -0.1(7) . . . .
C25 C26 C27 C28 179.0(4) . . . .
C26 C27 C28 C29 2.7(7) . . . .
C26 C27 C28 C40 -177.3(4) . . . .
C27 C28 C29 C30 -2.8(7) . . . .
C40 C28 C29 C30 177.2(4) . . . .
C28 C29 C30 C31 0.3(7) . . . .
C28 C29 C30 C32 179.9(4) . . . .
C29 C30 C31 C26 2.3(7) . . . .
C32 C30 C31 C26 -177.3(4) . . . .
C27 C26 C31 C30 -2.4(7) . . . .
C25 C26 C31 C30 178.4(4) . . . .
C31 C30 C32 C37 47.2(6) . . . .
C29 C30 C32 C37 -132.3(5) . . . .
C31 C30 C32 C33 -136.1(5) . . . .
C29 C30 C32 C33 44.4(7) . . . .
C37 C32 C33 C34 0.0(7) . . . .
C30 C32 C33 C34 -176.8(5) . . . .
C37 C32 C33 C38 -175.6(5) . . . .
C30 C32 C33 C38 7.6(7) . . . .
C32 C33 C34 C35 -1.2(9) . . . .
C38 C33 C34 C35 174.6(5) . . . .
C33 C34 C35 C36 1.3(9) . . . .
C34 C35 C36 C37 -0.3(8) . . . .
C34 C35 C36 C39 177.7(5) . . . .
C35 C36 C37 C32 -1.0(7) . . . .
C39 C36 C37 C32 -178.9(4) . . . .
C33 C32 C37 C36 1.1(7) . . . .
C30 C32 C37 C36 177.9(4) . . . .
C34 C33 C38 O8 -110.2(6) . . . .
C32 C33 C38 O8 65.4(7) . . . .
C34 C33 C38 O7 68.6(6) . . . .
C32 C33 C38 O7 -115.8(5) . . . .
C37 C36 C39 O10 -177.5(5) . . . .
C35 C36 C39 O10 4.7(7) . . . .
C37 C36 C39 O9 2.9(7) . . . .
C35 C36 C39 O9 -175.0(5) . . . .
C29 C28 C40 O6 8.1(7) . . . .
C27 C28 C40 O6 -172.0(5) . . . .
C29 C28 C40 O5 -170.8(4) . . . .
C27 C28 C40 O5 9.2(7) . . . .
